data_4022352
loop_
_publ_author_name
'Naoya Morohashi'
'Hiroshi Katagiri'
'Nobuhiko Iki'
'Yusuke Yamane'
'Chizuko Kabuto'
'Tetsutaro Hattori'
'Sotaro Miyano'

_publ_section_title
;
 Synthesis of All Stereoisomers of Sulfinylcalix[4]arenes
;
_journal_name_full 'Journal of Organic Chemistry'
_journal_page_first 2324
_journal_page_last 2333
_journal_paper_doi 10.1021/jo026801x
_journal_volume 68
_journal_year 2003
_chemical_formula_sum 'C69 H73 Cl3 O6 S4'
_chemical_formula_weight 1232.93
_space_group_IT_number 2
_symmetry_cell_setting triclinic
_symmetry_Int_Tables_number 2
_symmetry_space_group_name_Hall '-P 1'
_symmetry_space_group_name_H-M 'P -1'
_cell_angle_alpha 84.004(3)
_cell_angle_beta 78.644(3)
_cell_angle_gamma 68.0693(9)
_cell_formula_units_Z 2
_cell_length_a 13.6278(7)
_cell_length_b 14.325(1)
_cell_length_c 18.048(1)
_cell_measurement_reflns_used 7714
_cell_measurement_temperature 223.2
_cell_measurement_theta_max 27.5
_cell_measurement_theta_min 2.5
_cell_volume 3202.7(4)
_computing_cell_refinement P
_computing_data_collection P
_computing_data_reduction 'teXsan Ver. 1.11'
_computing_publication_material 'teXsan Ver. 1.11'
_computing_structure_refinement 'teXsan Ver. 1.10'
_computing_structure_solution SIR92
_diffrn_measured_fraction_theta_full 0.9421
_diffrn_measured_fraction_theta_max 0.9421
_diffrn_measurement_device_type 'Rigaku/MSC Mercury CCD'
_diffrn_measurement_method \w
_diffrn_radiation_type 'Mo K\a'
_diffrn_radiation_wavelength 0.7107
_diffrn_reflns_av_R_equivalents 0.025
_diffrn_reflns_limit_h_max 16
_diffrn_reflns_limit_h_min -16
_diffrn_reflns_limit_k_max -17
_diffrn_reflns_limit_k_min -15
_diffrn_reflns_limit_l_max 22
_diffrn_reflns_limit_l_min -21
_diffrn_reflns_number 26431
_diffrn_reflns_theta_full 26.00
_diffrn_reflns_theta_max 26.00
_exptl_absorpt_coefficient_mu 0.324
_exptl_absorpt_correction_T_max 0.937
_exptl_absorpt_correction_T_min 0.772
_exptl_absorpt_correction_type multi-scan
_exptl_absorpt_process_details '(Jacobson, 1998)'
_exptl_crystal_colour colorless
_exptl_crystal_density_diffrn 1.278
_exptl_crystal_density_method 'not measured'
_exptl_crystal_description prism
_exptl_crystal_size_max 0.300
_exptl_crystal_size_mid 0.200
_exptl_crystal_size_min 0.200
_refine_diff_density_max 0.39
_refine_diff_density_min -0.38
_refine_ls_abs_structure_Flack 0.00000
_refine_ls_extinction_method none
_refine_ls_goodness_of_fit_ref 2.209
_refine_ls_number_parameters 734
_refine_ls_number_reflns 6854
_refine_ls_R_factor_gt 0.0626
_refine_ls_shift/su_max 1.0381
_refine_ls_structure_factor_coef F
_refine_ls_weighting_scheme unit
_refine_ls_wR_factor_ref 0.0672
_reflns_number_gt 6854
_reflns_number_total 11863
_reflns_threshold_expression F^2^>4.0\s(F^2^)
_cod_data_source_file jo026801xsi20030127_123539_3.cif
_cod_data_source_block compound_14
_cod_original_formula_sum 'C69 H73 Cl3 O6 S4 '
_cod_database_code 4022352

loop_
_symmetry_equiv_pos_as_xyz
x,y,z
-x,-y,-z

loop_
_atom_site_label
_atom_site_type_symbol
_atom_site_fract_x
_atom_site_fract_y
_atom_site_fract_z
_atom_site_U_iso_or_equiv
_atom_site_adp_type
_atom_site_occupancy
_atom_site_calc_flag
_atom_site_refinement_flags
Cl(1) Cl 1.2585 0.0682 1.1667 0.1491 Uani 0.70 d P
Cl(2) Cl 1.3745 0.1097 1.0105 0.1863 Uani 0.70 d P
Cl(3) Cl 1.2375 0.0142 1.0272 0.2017 Uani 0.70 d P
Cl(4) Cl 1.4204 0.0563 1.0551 0.3175 Uani 0.30 d P
Cl(5) Cl 1.2880 -0.0445 1.0166 0.2111 Uani 0.30 d P
Cl(6) Cl 1.2516 0.0625 1.1351 0.2728 Uani 0.30 d P
S(1) S 1.15827(7) 0.33983(6) 0.86629(5) 0.0478(2) Uani 1.00 d .
S(2) S 1.02346(7) 0.46780(6) 0.59063(4) 0.0453(2) Uani 1.00 d .
S(3) S 0.97479(7) 0.04821(6) 0.89437(4) 0.0438(2) Uani 1.00 d .
S(4) S 0.87806(6) 0.15286(6) 0.60066(4) 0.0389(2) Uani 1.00 d .
O(1) O 1.1818(2) 0.3568(1) 0.6952(1) 0.0445(6) Uani 1.00 d .
O(2) O 0.8616(2) 0.3630(1) 0.6272(1) 0.0386(5) Uani 1.00 d .
O(3) O 0.8866(2) 0.1975(1) 0.7475(1) 0.0423(6) Uani 1.00 d .
O(4) O 0.9819(2) 0.2515(1) 0.9197(1) 0.0396(5) Uani 1.00 d .
O(5) O 0.8853(2) 0.0943(2) 0.5348(1) 0.0515(7) Uani 1.00 d .
O(6) O 1.0201(2) -0.0542(2) 0.9305(1) 0.0644(8) Uani 1.00 d .
C(1) C 1.0799(3) 0.4106(2) 0.7320(2) 0.0383(7) Uani 1.00 d .
C(2) C 0.9986(3) 0.4649(2) 0.6918(2) 0.0400(7) Uani 1.00 d .
C(3) C 0.8981(3) 0.5234(2) 0.7292(2) 0.0454(8) Uani 1.00 d .
C(4) C 0.8757(3) 0.5285(2) 0.8080(2) 0.0468(8) Uani 1.00 d .
C(5) C 0.9562(3) 0.4692(2) 0.8476(2) 0.0450(8) Uani 1.00 d .
C(6) C 1.0571(3) 0.4107(2) 0.8110(2) 0.0419(7) Uani 1.00 d .
C(7) C 0.9618(2) 0.3037(2) 0.5914(2) 0.0351(7) Uani 1.00 d .
C(8) C 1.0445(3) 0.3412(2) 0.5714(2) 0.0384(8) Uani 1.00 d .
C(9) C 1.1434(3) 0.2819(2) 0.5321(2) 0.0486(9) Uani 1.00 d .
C(10) C 1.1627(3) 0.1838(3) 0.5123(2) 0.0550(10) Uani 1.00 d .
C(11) C 1.0812(3) 0.1455(2) 0.5361(2) 0.0437(8) Uani 1.00 d .
C(12) C 0.9828(2) 0.2046(2) 0.5760(2) 0.0351(7) Uani 1.00 d .
C(13) C 0.9276(2) 0.0943(2) 0.7431(2) 0.0332(7) Uani 1.00 d .
C(14) C 0.9373(2) 0.0605(2) 0.6712(2) 0.0369(7) Uani 1.00 d .
C(15) C 0.9851(3) -0.0402(2) 0.6538(2) 0.0397(8) Uani 1.00 d .
C(16) C 1.0242(3) -0.1125(2) 0.7094(2) 0.0403(8) Uani 1.00 d .
C(17) C 1.0142(3) -0.0790(2) 0.7809(2) 0.0413(8) Uani 1.00 d .
C(18) C 0.9694(2) 0.0227(2) 0.7983(2) 0.0363(7) Uani 1.00 d .
C(19) C 1.0769(2) 0.1869(2) 0.8818(2) 0.0369(7) Uani 1.00 d .
C(20) C 1.0861(3) 0.0897(2) 0.8671(2) 0.0397(8) Uani 1.00 d .
C(21) C 1.1843(3) 0.0211(2) 0.8337(2) 0.0500(9) Uani 1.00 d .
C(22) C 1.2747(3) 0.0456(3) 0.8124(2) 0.058(1) Uani 1.00 d .
C(23) C 1.2620(3) 0.1454(2) 0.8220(2) 0.0517(9) Uani 1.00 d .
C(24) C 1.1657(3) 0.2150(2) 0.8556(2) 0.0417(8) Uani 1.00 d .
C(25) C 1.2479(3) 0.4179(3) 0.6787(2) 0.054(1) Uani 1.00 d .
C(26) C 1.3561(3) 0.3577(3) 0.6373(2) 0.061(1) Uani 1.00 d .
C(27) C 1.3913(5) 0.2575(4) 0.6326(3) 0.129(2) Uani 1.00 d .
C(28) C 1.4958(5) 0.2037(5) 0.5959(4) 0.150(3) Uani 1.00 d .
C(29) C 1.5619(4) 0.2504(6) 0.5635(4) 0.117(2) Uani 1.00 d .
C(30) C 1.5243(6) 0.3481(7) 0.5644(6) 0.197(3) Uani 1.00 d .
C(31) C 1.4208(5) 0.4030(5) 0.6019(5) 0.155(3) Uani 1.00 d .
C(32) C 0.7938(3) 0.4223(2) 0.5740(2) 0.0510(9) Uani 1.00 d .
C(33) C 0.6877(3) 0.4851(3) 0.6188(2) 0.0531(9) Uani 1.00 d .
C(34) C 0.6318(4) 0.5777(3) 0.5941(3) 0.113(2) Uani 1.00 d .
C(35) C 0.5301(5) 0.6337(4) 0.6339(4) 0.137(2) Uani 1.00 d .
C(36) C 0.4894(4) 0.5985(5) 0.6963(3) 0.104(2) Uani 1.00 d .
C(37) C 0.5423(5) 0.5044(5) 0.7209(3) 0.134(2) Uani 1.00 d .
C(38) C 0.6426(4) 0.4480(4) 0.6814(3) 0.124(2) Uani 1.00 d .
C(39) C 0.8195(3) 0.2477(2) 0.8136(2) 0.0496(9) Uani 1.00 d .
C(40) C 0.7074(3) 0.2443(2) 0.8294(2) 0.0482(8) Uani 1.00 d .
C(41) C 0.6651(3) 0.2137(3) 0.7794(2) 0.073(1) Uani 1.00 d .
C(42) C 0.5592(4) 0.2189(4) 0.7958(3) 0.101(2) Uani 1.00 d .
C(43) C 0.4963(4) 0.2547(4) 0.8626(4) 0.101(2) Uani 1.00 d .
C(44) C 0.5370(4) 0.2868(5) 0.9119(3) 0.110(2) Uani 1.00 d .
C(45) C 0.6435(4) 0.2815(4) 0.8961(2) 0.088(1) Uani 1.00 d .
C(46) C 0.9854(3) 0.2607(2) 0.9995(2) 0.0488(8) Uani 1.00 d .
C(47) C 0.8730(3) 0.3186(2) 1.0367(2) 0.0491(9) Uani 1.00 d .
C(48) C 0.7949(3) 0.2779(3) 1.0459(2) 0.059(1) Uani 1.00 d .
C(49) C 0.6905(3) 0.3317(3) 1.0789(2) 0.072(1) Uani 1.00 d .
C(50) C 0.6643(4) 0.4275(3) 1.1030(2) 0.079(1) Uani 1.00 d .
C(51) C 0.7417(4) 0.4678(3) 1.0963(2) 0.078(1) Uani 1.00 d .
C(52) C 0.8460(3) 0.4141(3) 1.0632(2) 0.063(1) Uani 1.00 d .
C(53) C 0.7648(3) 0.5932(3) 0.8502(2) 0.067(1) Uani 1.00 d .
C(53A) C 0.7034(4) 0.5240(4) 0.8834(3) 0.087(2) Uani 1.00 d .
C(53B) C 0.7021(4) 0.6732(4) 0.7988(3) 0.112(2) Uani 1.00 d .
C(53C) C 0.7798(4) 0.6442(3) 0.9161(2) 0.084(1) Uani 1.00 d .
C(54) C 1.2699(4) 0.1211(4) 0.4653(4) 0.119(2) Uani 1.00 d .
C(54A) C 1.2551(5) 0.0754(6) 0.4029(4) 0.160(3) Uani 1.00 d .
C(54B) C 1.3205(6) 0.0287(6) 0.5173(5) 0.191(3) Uani 1.00 d .
C(54C) C 1.3494(5) 0.1671(6) 0.4519(7) 0.274(5) Uani 1.00 d .
C(55) C 1.0784(3) -0.2253(2) 0.6931(2) 0.0588(10) Uani 1.00 d .
C(55A) C 1.0133(8) -0.2821(5) 0.7564(4) 0.066(2) Uani 0.50 d P
C(55B) C 1.1084(10) -0.2898(6) 0.7562(5) 0.082(2) Uani 0.50 d P
C(55C) C 1.1904(7) -0.2665(6) 0.7164(6) 0.078(2) Uani 0.50 d P
C(55D) C 1.1890(7) -0.2336(6) 0.6344(6) 0.085(2) Uani 0.50 d P
C(55E) C 1.016(1) -0.2567(9) 0.6410(9) 0.098(5) Uani 0.50 d P
C(55F) C 1.0765(9) -0.2526(8) 0.6239(6) 0.069(3) Uani 0.50 d P
C(56) C 1.3825(3) -0.0333(3) 0.7794(3) 0.100(2) Uani 1.00 d .
C(56A) C 1.3624(8) -0.0510(10) 0.6936(7) 0.197(5) Uani 0.70 d P
C(56B) C 1.3992(7) -0.1292(6) 0.8228(9) 0.260(5) Uani 0.70 d P
C(56C) C 1.4720(5) 0.0024(6) 0.7659(6) 0.114(3) Uani 0.70 d P
C(56D) C 1.4473 -0.0737 0.8596 0.1359 Uiso 0.30 d P
C(57D) C 1.4495 0.0063 0.7205 0.1379 Uiso 0.30 d P
C(58D) C 1.3805 -0.1215 0.7565 0.0594 Uiso 0.30 d P
C(105) C 1.3243 0.0187 1.0748 0.1417 Uiso 1.00 d .
H(1) H 0.8321 0.5605 0.6997 0.0690 Uiso 1.00 calc .
H(2) H 0.9387 0.4707 0.9055 0.0690 Uiso 1.00 calc .
H(3) H 1.2078 0.3156 0.5179 0.0690 Uiso 1.00 calc .
H(4) H 1.0922 0.0745 0.5222 0.0690 Uiso 1.00 calc .
H(5) H 0.9941 -0.0602 0.5994 0.0690 Uiso 1.00 calc .
H(6) H 1.0465 -0.1234 0.8253 0.0690 Uiso 1.00 calc .
H(7) H 1.3223 0.1659 0.8054 0.0630 Uiso 1.00 calc .
H(8) H 1.1752 -0.0373 0.8314 0.0690 Uiso 1.00 calc .
H(9) H 1.2492 0.4421 0.7321 0.0690 Uiso 1.00 calc .
H(10) H 1.2053 0.4766 0.6365 0.0690 Uiso 1.00 calc .
H(11) H 1.3468 0.2222 0.6558 0.1682 Uiso 1.00 calc .
H(12) H 1.5200 0.1328 0.5937 0.1807 Uiso 1.00 calc .
H(13) H 1.6341 0.2131 0.5417 0.1378 Uiso 1.00 calc .
H(14) H 1.5684 0.3828 0.5339 0.2353 Uiso 1.00 calc .
H(15) H 1.3990 0.4740 0.6057 0.1935 Uiso 1.00 calc .
H(16) H 0.8405 0.4793 0.5469 0.0690 Uiso 1.00 calc .
H(17) H 0.7803 0.3543 0.5499 0.0690 Uiso 1.00 calc .
H(18) H 0.6813 0.3812 0.6994 0.1515 Uiso 1.00 calc .
H(19) H 0.5103 0.4749 0.7643 0.1728 Uiso 1.00 calc .
H(20) H 0.4237 0.6389 0.7256 0.1288 Uiso 1.00 calc .
H(21) H 0.4899 0.6981 0.6141 0.1701 Uiso 1.00 calc .
H(22) H 0.6606 0.6045 0.5477 0.1411 Uiso 1.00 calc .
H(23) H 0.8640 0.2239 0.8627 0.0690 Uiso 1.00 calc .
H(24) H 0.8146 0.3145 0.8155 0.0690 Uiso 1.00 calc .
H(25) H 0.7092 0.1879 0.7327 0.0899 Uiso 1.00 calc .
H(27) H 0.4235 0.2580 0.8734 0.1262 Uiso 1.00 calc .
H(28) H 0.4936 0.3142 0.9585 0.1329 Uiso 1.00 calc .
H(29) H 0.6720 0.3031 0.9323 0.1054 Uiso 1.00 calc .
H(30) H 1.0159 0.1888 1.0200 0.0690 Uiso 1.00 calc .
H(31) H 1.0256 0.3061 1.0017 0.0690 Uiso 1.00 calc .
H(32) H 0.9000 0.4436 1.0578 0.0777 Uiso 1.00 calc .
H(33) H 0.7247 0.5331 1.1141 0.1005 Uiso 1.00 calc .
H(34) H 0.5927 0.4653 1.1250 0.0978 Uiso 1.00 calc .
H(35) H 0.6375 0.3019 1.0848 0.0890 Uiso 1.00 calc .
H(36) H 0.8125 0.2116 1.0287 0.0704 Uiso 1.00 calc .
H(37) H 0.8133 0.5909 0.9597 0.0690 Uiso 1.00 calc .
H(38) H 0.7099 0.6976 0.9293 0.0690 Uiso 1.00 calc .
H(39) H 0.8307 0.6877 0.8878 0.0690 Uiso 1.00 calc .
H(40) H 1.3093 -0.1009 0.7277 0.3613 Uiso 1.00 calc .
H(41) H 1.3514 -0.0273 0.6737 0.3613 Uiso 1.00 calc .
H(42) H 1.4309 -0.1321 0.6952 0.3613 Uiso 1.00 calc .
H(43) H 1.3441 -0.1441 0.8311 0.3971 Uiso 1.00 calc .
H(44) H 1.4657 -0.1748 0.7989 0.3971 Uiso 1.00 calc .
H(45) H 1.4173 -0.1139 0.8720 0.3971 Uiso 1.00 calc .
H(46) H 1.5326 -0.0506 0.7387 0.2086 Uiso 1.00 calc .
H(47) H 1.444(4) 0.050(4) 0.706(3) 0.14(2) Uiso 1.00 calc .
H(48) H 1.4796 0.0309 0.7993 0.2086 Uiso 1.00 calc .
H(49) H 1.2060 0.0395 0.4189 0.1719 Uiso 1.00 calc .
H(50) H 1.2213 0.1271 0.3657 0.1719 Uiso 1.00 calc .
H(51) H 1.3196 0.0305 0.3762 0.1719 Uiso 1.00 calc .
H(52) H 1.2750 -0.0097 0.5312 0.2165 Uiso 1.00 calc .
H(53) H 1.3888 -0.0144 0.4923 0.2165 Uiso 1.00 calc .
H(54) H 1.3309 0.0502 0.5629 0.2165 Uiso 1.00 calc .
H(55) H 1.4164 0.1232 0.4269 0.2771 Uiso 1.00 calc .
H(56) H 1.3264 0.2275 0.4197 0.2771 Uiso 1.00 calc .
H(57) H 1.3589 0.1872 0.4979 0.2771 Uiso 1.00 calc .
H(58) H 0.6342 0.5601 0.9107 0.1028 Uiso 1.00 calc .
H(59) H 0.6947 0.4884 0.8443 0.1028 Uiso 1.00 calc .
H(60) H 0.7425 0.4736 0.9178 0.1028 Uiso 1.00 calc .
H(61) H 0.7416 0.7172 0.7779 0.1323 Uiso 1.00 calc .
H(62) H 0.6915 0.6446 0.7568 0.1323 Uiso 1.00 calc .
H(63) H 0.6342 0.7145 0.8246 0.1323 Uiso 1.00 calc .
H(64) H 0.5281 0.2015 0.7570 0.1229 Uiso 1.00 calc .
H(65) H 1.0107 -0.2650 0.8065 0.0818 Uiso 0.50 calc P
H(66) H 0.9383 -0.2601 0.7486 0.0818 Uiso 0.50 calc P
H(67) H 1.0431 -0.3527 0.7521 0.0818 Uiso 0.50 calc P
H(68) H 1.2189 -0.3371 0.7159 0.0931 Uiso 0.50 calc P
H(69) H 1.2390 -0.2420 0.6781 0.0931 Uiso 0.50 calc P
H(70) H 1.1885 -0.2427 0.7630 0.0931 Uiso 0.50 calc P
H(71) H 1.0020 -0.2337 0.6141 0.0823 Uiso 0.50 calc P
H(72) H 1.1120 -0.2236 0.5821 0.0823 Uiso 0.50 calc P
H(73) H 1.1075 -0.3255 0.6177 0.0823 Uiso 0.50 calc P
H(74) H 1.0438 -0.2845 0.7934 0.1513 Uiso 0.50 calc P
H(75) H 1.1402 -0.3584 0.7416 0.1513 Uiso 0.50 calc P
H(76) H 1.1550 -0.2735 0.7797 0.1513 Uiso 0.50 calc P
H(77) H 1.2293 -0.2999 0.6169 0.1056 Uiso 0.50 calc P
H(78) H 1.1754 -0.1891 0.5898 0.1056 Uiso 0.50 calc P
H(79) H 1.2372 -0.2131 0.6572 0.1056 Uiso 0.50 calc P
H(80) H 0.9397 -0.2394 0.6684 0.1122 Uiso 0.50 calc P
H(81) H 1.0097 -0.2148 0.5960 0.1122 Uiso 0.50 calc P
H(82) H 1.0436 -0.3230 0.6317 0.1122 Uiso 0.50 calc P

loop_
_atom_site_aniso_label
_atom_site_aniso_U_11
_atom_site_aniso_U_22
_atom_site_aniso_U_33
_atom_site_aniso_U_12
_atom_site_aniso_U_13
_atom_site_aniso_U_23
Cl(1) 0.1097 0.1021 0.2216 -0.0417 0.0348 -0.0510
Cl(2) 0.1867 0.1029 0.2512 -0.0883 0.1114 -0.0712
Cl(3) 0.1180 0.3149 0.1896 -0.1096 -0.0780 0.1352
Cl(4) 0.1812 0.5720 0.2797 -0.2638 -0.0649 0.1765
Cl(5) 0.2889 0.2281 0.2106 -0.2230 0.0360 -0.0701
Cl(6) 0.3793 0.4304 0.1144 -0.3079 0.0639 -0.0514
S(1) 0.0607(6) 0.0377(4) 0.0511(5) -0.0213(4) -0.0161(4) -0.0022(4)
S(2) 0.0654(6) 0.0300(4) 0.0374(4) -0.0176(4) -0.0015(4) -0.0009(3)
S(3) 0.0635(5) 0.0354(4) 0.0332(4) -0.0227(4) 0.0027(4) -0.0069(3)
S(4) 0.0409(4) 0.0334(4) 0.0400(4) -0.0107(3) -0.0054(3) -0.0040(3)
O(1) 0.048(1) 0.031(1) 0.050(1) -0.0104(9) -0.0003(10) -0.0087(9)
O(2) 0.040(1) 0.030(1) 0.035(1) -0.0034(9) 0.0010(8) -0.0038(8)
O(3) 0.044(1) 0.0276(9) 0.050(1) -0.0091(9) 0.0001(10) -0.0108(9)
O(4) 0.047(1) 0.033(1) 0.036(1) -0.0103(9) -0.0066(9) -0.0077(9)
O(5) 0.068(2) 0.045(1) 0.044(1) -0.019(1) -0.016(1) -0.0079(10)
O(6) 0.114(2) 0.042(1) 0.038(1) -0.032(1) -0.009(1) 0.0036(10)
C(1) 0.048(2) 0.022(1) 0.044(1) -0.013(1) -0.001(1) -0.007(1)
C(2) 0.054(2) 0.025(1) 0.039(1) -0.014(1) -0.001(1) -0.003(1)
C(3) 0.052(2) 0.030(2) 0.048(1) -0.008(1) -0.007(1) -0.003(1)
C(4) 0.052(2) 0.031(2) 0.047(1) -0.007(1) 0.001(1) -0.006(1)
C(5) 0.059(2) 0.033(2) 0.039(2) -0.016(1) 0.002(1) -0.005(1)
C(6) 0.053(2) 0.027(1) 0.044(1) -0.013(1) -0.005(1) -0.003(1)
C(7) 0.042(2) 0.029(1) 0.026(1) -0.005(1) -0.001(1) -0.003(1)
C(8) 0.049(2) 0.030(1) 0.033(2) -0.013(1) -0.001(1) -0.003(1)
C(9) 0.048(2) 0.047(2) 0.049(2) -0.020(2) 0.010(1) -0.011(1)
C(10) 0.047(2) 0.047(2) 0.067(2) -0.017(2) 0.011(2) -0.023(2)
C(11) 0.042(2) 0.033(2) 0.049(2) -0.007(1) 0.003(1) -0.015(1)
C(12) 0.039(1) 0.030(1) 0.031(1) -0.010(1) -0.002(1) -0.002(1)
C(13) 0.031(2) 0.027(1) 0.041(1) -0.012(1) 0.002(1) -0.006(1)
C(14) 0.039(2) 0.031(1) 0.039(1) -0.014(1) -0.001(1) -0.003(1)
C(15) 0.047(2) 0.033(1) 0.037(2) -0.012(1) -0.003(1) -0.010(1)
C(16) 0.050(2) 0.028(1) 0.041(1) -0.012(1) -0.004(1) -0.006(1)
C(17) 0.052(2) 0.031(1) 0.039(1) -0.015(1) -0.002(1) -0.005(1)
C(18) 0.044(2) 0.034(1) 0.033(1) -0.019(1) 0.003(1) -0.007(1)
C(19) 0.045(2) 0.030(1) 0.034(2) -0.009(1) -0.011(1) -0.003(1)
C(20) 0.048(2) 0.033(1) 0.038(2) -0.012(1) -0.008(1) -0.006(1)
C(21) 0.055(2) 0.033(2) 0.058(2) -0.011(1) -0.006(2) -0.010(1)
C(22) 0.049(2) 0.043(2) 0.076(3) -0.009(1) -0.002(2) -0.016(2)
C(23) 0.045(2) 0.044(2) 0.065(2) -0.016(1) -0.004(2) -0.006(2)
C(24) 0.050(2) 0.033(1) 0.044(2) -0.015(1) -0.013(1) 0.000(1)
C(25) 0.053(2) 0.048(2) 0.064(2) -0.025(1) 0.001(2) -0.011(2)
C(26) 0.054(2) 0.071(2) 0.058(2) -0.016(2) -0.011(2) -0.024(2)
C(27) 0.107(4) 0.076(2) 0.137(5) 0.003(3) 0.060(4) -0.006(3)
C(28) 0.103(4) 0.115(5) 0.153(6) 0.014(3) 0.058(4) -0.014(4)
C(29) 0.043(3) 0.163(5) 0.137(5) -0.018(3) 0.000(3) -0.078(4)
C(30) 0.090(5) 0.166(5) 0.32(1) -0.074(4) 0.096(6) -0.070(7)
C(31) 0.097(4) 0.109(5) 0.251(8) -0.069(3) 0.073(4) -0.037(5)
C(32) 0.046(2) 0.045(2) 0.047(2) 0.001(1) -0.011(1) 0.000(1)
C(33) 0.044(2) 0.051(2) 0.054(2) -0.001(1) -0.011(1) -0.014(1)
C(34) 0.087(3) 0.054(3) 0.143(5) 0.008(2) 0.027(3) 0.024(3)
C(35) 0.090(4) 0.066(3) 0.176(6) 0.027(3) 0.037(3) 0.016(3)
C(36) 0.045(3) 0.124(4) 0.107(4) 0.018(2) -0.001(2) -0.051(3)
C(37) 0.085(4) 0.157(5) 0.079(4) 0.026(3) 0.027(3) 0.006(3)
C(38) 0.097(4) 0.111(4) 0.077(3) 0.025(3) 0.039(3) 0.030(3)
C(39) 0.045(2) 0.044(2) 0.056(2) -0.009(2) -0.002(1) -0.024(2)
C(40) 0.046(2) 0.036(2) 0.051(2) -0.004(1) -0.002(1) -0.006(1)
C(41) 0.055(2) 0.105(3) 0.068(3) -0.035(2) -0.001(2) -0.034(2)
C(42) 0.061(3) 0.133(4) 0.124(4) -0.048(3) -0.002(2) -0.038(3)
C(43) 0.051(3) 0.123(4) 0.133(4) -0.040(3) 0.012(2) -0.035(3)
C(44) 0.074(3) 0.152(5) 0.089(4) -0.039(3) 0.034(3) -0.041(3)
C(45) 0.074(3) 0.127(4) 0.063(2) -0.040(3) 0.018(2) -0.041(3)
C(46) 0.065(2) 0.044(2) 0.037(1) -0.019(2) -0.009(1) -0.004(1)
C(47) 0.072(2) 0.044(2) 0.031(2) -0.023(1) 0.000(1) -0.001(1)
C(48) 0.072(2) 0.047(2) 0.055(2) -0.023(2) 0.001(2) -0.009(2)
C(49) 0.071(2) 0.071(2) 0.069(3) -0.030(2) 0.012(2) -0.007(2)
C(50) 0.082(3) 0.072(2) 0.057(2) -0.012(2) 0.023(2) -0.017(2)
C(51) 0.100(3) 0.059(2) 0.065(3) -0.024(2) 0.013(2) -0.028(2)
C(52) 0.088(3) 0.050(2) 0.052(2) -0.029(2) -0.001(2) -0.012(2)
C(53) 0.064(2) 0.051(2) 0.061(2) 0.002(2) 0.011(2) -0.012(1)
C(53A) 0.064(3) 0.084(3) 0.095(3) -0.021(2) 0.022(2) -0.020(3)
C(53B) 0.089(4) 0.087(3) 0.083(3) 0.045(3) 0.003(3) 0.003(2)
C(53C) 0.093(3) 0.061(3) 0.073(3) 0.001(2) 0.003(2) -0.035(2)
C(54) 0.059(3) 0.100(3) 0.178(5) -0.013(2) 0.050(3) -0.107(3)
C(54A) 0.093(4) 0.222(7) 0.152(6) -0.048(5) 0.063(4) -0.143(6)
C(54B) 0.099(5) 0.150(6) 0.247(9) 0.056(5) -0.031(6) -0.059(5)
C(54C) 0.121(5) 0.223(8) 0.49(2) -0.140(6) 0.211(8) -0.27(1)
C(55) 0.080(2) 0.028(1) 0.060(2) -0.005(2) -0.015(2) -0.010(1)
C(55A) 0.117(6) 0.022(3) 0.056(4) -0.025(4) -0.001(4) -0.013(3)
C(55B) 0.119(6) 0.042(4) 0.068(5) -0.011(5) -0.019(5) 0.007(3)
C(55C) 0.074(4) 0.036(4) 0.110(5) 0.012(3) -0.033(4) -0.033(4)
C(55D) 0.069(4) 0.053(5) 0.108(5) 0.006(4) 0.002(3) -0.025(4)
C(55E) 0.14(1) 0.041(5) 0.15(1) -0.033(8) -0.108(10) -0.018(6)
C(55F) 0.104(8) 0.032(4) 0.077(4) -0.010(6) -0.050(7) -0.018(4)
C(56) 0.050(2) 0.066(3) 0.166(4) -0.009(2) 0.025(3) -0.053(3)
C(56A) 0.116(8) 0.25(1) 0.172(8) 0.010(8) 0.015(6) -0.16(1)
C(56B) 0.078(6) 0.062(5) 0.49(2) 0.045(4) 0.083(9) 0.132(8)
C(56C) 0.042(3) 0.078(5) 0.194(9) -0.005(3) 0.029(5) -0.042(5)

loop_
_atom_type_symbol
_atom_type_description
_atom_type_scat_dispersion_real
_atom_type_scat_dispersion_imag
_atom_type_scat_source
C C 0.003 0.002
;International Tables for Crystallography 
(1992, Vol. C, Tables 4.2.6.8 and 6.1.1.1) 
;
H H 0.000 0.000
;International Tables for Crystallography 
(1992, Vol. C, Table 6.1.1.2) 
;
O O 0.011 0.006
;International Tables for Crystallography 
(1992, Vol. C, Tables 4.2.6.8 and 6.1.1.1) 
;
S S 0.125 0.123
;International Tables for Crystallography 
(1992, Vol. C, Tables 4.2.6.8 and 6.1.1.1) 
;
Cl Cl 0.148 0.159
;International Tables for Crystallography 
(1992, Vol. C, Tables 4.2.6.8 and 6.1.1.1) 
;

loop_
_geom_angle_atom_site_label_1
_geom_angle_atom_site_label_2
_geom_angle_atom_site_label_3
_geom_angle
_geom_angle_publ_flag
C(6) S(1) C(24) 100.9(2) yes
C(2) S(2) C(8) 101.7(1) yes
O(6) S(3) C(18) 104.0(1) yes
O(6) S(3) C(20) 105.1(2) yes
C(18) S(3) C(20) 95.2(2) yes
O(5) S(4) C(12) 106.5(1) yes
O(5) S(4) C(14) 105.8(1) yes
C(12) S(4) C(14) 97.6(1) yes
C(1) O(1) C(25) 111.5(2) yes
C(7) O(2) C(32) 112.1(2) yes
C(13) O(3) C(39) 122.6(2) yes
C(19) O(4) C(46) 112.9(2) yes
O(1) C(1) C(2) 121.0(3) yes
O(1) C(1) C(6) 120.2(3) yes
C(2) C(1) C(6) 118.8(3) yes
S(2) C(2) C(1) 120.6(2) yes
S(2) C(2) C(3) 118.7(2) yes
C(1) C(2) C(3) 120.5(3) yes
C(2) C(3) C(4) 121.4(3) yes
C(3) C(4) C(5) 117.3(3) yes
C(3) C(4) C(53) 122.0(3) yes
C(5) C(4) C(53) 120.6(3) yes
C(4) C(5) C(6) 121.9(3) yes
S(1) C(6) C(1) 120.9(2) yes
S(1) C(6) C(5) 119.1(2) yes
C(1) C(6) C(5) 120.0(3) yes
O(2) C(7) C(8) 121.0(3) yes
O(2) C(7) C(12) 120.5(3) yes
C(8) C(7) C(12) 118.5(2) yes
S(2) C(8) C(7) 120.9(2) yes
S(2) C(8) C(9) 118.9(3) yes
C(7) C(8) C(9) 120.1(3) yes
C(8) C(9) C(10) 121.4(4) yes
C(9) C(10) C(11) 117.8(3) yes
C(9) C(10) C(54) 121.0(4) yes
C(11) C(10) C(54) 121.2(4) yes
C(10) C(11) C(12) 120.6(3) yes
S(4) C(12) C(7) 120.1(2) yes
S(4) C(12) C(11) 118.4(3) yes
C(7) C(12) C(11) 121.3(3) yes
O(3) C(13) C(14) 113.9(2) yes
O(3) C(13) C(18) 128.1(3) yes
C(14) C(13) C(18) 117.6(2) yes
S(4) C(14) C(13) 117.6(2) yes
S(4) C(14) C(15) 119.7(2) yes
C(13) C(14) C(15) 122.6(3) yes
C(14) C(15) C(16) 120.0(3) yes
C(15) C(16) C(17) 117.5(3) yes
C(15) C(16) C(55) 122.2(3) yes
C(17) C(16) C(55) 120.4(3) yes
C(16) C(17) C(18) 122.9(3) yes
S(3) C(18) C(13) 126.2(2) yes
S(3) C(18) C(17) 114.5(2) yes
C(13) C(18) C(17) 119.3(3) yes
O(4) C(19) C(20) 119.9(3) yes
O(4) C(19) C(24) 122.3(3) yes
C(20) C(19) C(24) 117.8(2) yes
S(3) C(20) C(19) 121.3(2) yes
S(3) C(20) C(21) 118.3(3) yes
C(19) C(20) C(21) 120.4(3) yes
C(20) C(21) C(22) 122.3(3) yes
C(21) C(22) C(23) 116.6(3) yes
C(21) C(22) C(56) 120.8(4) yes
C(23) C(22) C(56) 122.5(4) yes
C(22) C(23) C(24) 122.2(4) yes
S(1) C(24) C(19) 120.9(2) yes
S(1) C(24) C(23) 118.8(3) yes
C(19) C(24) C(23) 120.3(3) yes
O(1) C(25) C(26) 109.7(3) yes
C(25) C(26) C(27) 123.0(4) yes
C(25) C(26) C(31) 120.1(4) yes
C(27) C(26) C(31) 116.9(4) yes
C(26) C(27) C(28) 120.8(6) yes
C(27) C(28) C(29) 121.4(6) yes
C(28) C(29) C(30) 117.1(6) yes
C(29) C(30) C(31) 122.2(8) yes
C(26) C(31) C(30) 121.4(6) yes
O(2) C(32) C(33) 107.8(3) yes
C(32) C(33) C(34) 121.0(4) yes
C(32) C(33) C(38) 121.3(3) yes
C(34) C(33) C(38) 117.5(4) yes
C(33) C(34) C(35) 120.7(5) yes
C(34) C(35) C(36) 121.0(5) yes
C(35) C(36) C(37) 119.3(4) yes
C(36) C(37) C(38) 119.8(5) yes
C(33) C(38) C(37) 121.4(5) yes
O(3) C(39) C(40) 115.0(3) yes
C(39) C(40) C(41) 123.8(3) yes
C(39) C(40) C(45) 117.6(4) yes
C(41) C(40) C(45) 118.4(4) yes
C(40) C(41) C(42) 120.7(4) yes
C(41) C(42) C(43) 120.7(6) yes
C(42) C(43) C(44) 119.0(5) yes
C(43) C(44) C(45) 120.7(5) yes
C(40) C(45) C(44) 120.4(5) yes
O(4) C(46) C(47) 107.1(3) yes
C(46) C(47) C(48) 120.6(3) yes
C(46) C(47) C(52) 120.9(4) yes
C(48) C(47) C(52) 118.5(3) yes
C(47) C(48) C(49) 120.9(4) yes
C(48) C(49) C(50) 119.8(5) yes
C(49) C(50) C(51) 120.0(4) yes
C(50) C(51) C(52) 120.2(4) yes
C(47) C(52) C(51) 120.6(5) yes
C(4) C(53) C(53A) 108.5(3) yes
C(4) C(53) C(53B) 111.6(3) yes
C(4) C(53) C(53C) 109.2(4) yes
C(53A) C(53) C(53B) 110.3(4) yes
C(53A) C(53) C(53C) 108.2(3) yes
C(53B) C(53) C(53C) 109.0(4) yes
C(10) C(54) C(54A) 112.1(5) yes
C(10) C(54) C(54B) 105.4(5) yes
C(10) C(54) C(54C) 114.2(6) yes
C(54A) C(54) C(54B) 102.8(6) yes
C(54A) C(54) C(54C) 118.3(7) yes
C(54B) C(54) C(54C) 101.7(6) yes
C(16) C(55) C(55A) 105.7(3) yes
C(16) C(55) C(55B) 115.5(4) yes
C(16) C(55) C(55C) 109.5(5) yes
C(16) C(55) C(55D) 104.2(4) yes
C(16) C(55) C(55E) 110.5(5) yes
C(16) C(55) C(55F) 116.5(5) yes
C(55A) C(55) C(55C) 101.3(5) yes
C(55A) C(55) C(55F) 107.8(7) yes
C(55B) C(55) C(55D) 107.1(6) yes
C(55B) C(55) C(55E) 116.8(8) yes
C(55B) C(55) C(55F) 127.0(6) yes
C(55C) C(55) C(55F) 114.5(6) yes
C(55D) C(55) C(55E) 100.8(7) yes
C(55B) C(55C) C(55D) 119(1) yes
C(22) C(56) C(56A) 102.7(5) yes
C(22) C(56) C(56B) 109.8(5) yes
C(22) C(56) C(56C) 114.0(5) yes
C(56A) C(56) C(56B) 106.8(9) yes
C(56A) C(56) C(56C) 106.3(7) yes
C(56B) C(56) C(56C) 116.1(6) yes

loop_
_geom_bond_atom_site_label_1
_geom_bond_atom_site_label_2
_geom_bond_distance
_geom_bond_publ_flag
S(1) C(6) 1.792(3) yes
S(1) C(24) 1.781(4) yes
S(2) C(2) 1.789(3) yes
S(2) C(8) 1.788(3) yes
S(3) O(6) 1.497(2) yes
S(3) C(18) 1.831(3) yes
S(3) C(20) 1.793(4) yes
S(4) O(5) 1.491(3) yes
S(4) C(12) 1.804(4) yes
S(4) C(14) 1.811(3) yes
O(1) C(1) 1.381(3) yes
O(1) C(25) 1.446(5) yes
O(2) C(7) 1.379(3) yes
O(2) C(32) 1.445(4) yes
O(3) C(13) 1.375(3) yes
O(3) C(39) 1.427(4) yes
O(4) C(19) 1.374(3) yes
O(4) C(46) 1.472(4) yes
C(1) C(2) 1.383(4) yes
C(1) C(6) 1.399(4) yes
C(2) C(3) 1.389(4) yes
C(3) C(4) 1.399(5) yes
C(4) C(5) 1.386(5) yes
C(4) C(53) 1.541(4) yes
C(5) C(6) 1.388(4) yes
C(7) C(8) 1.393(5) yes
C(7) C(12) 1.387(4) yes
C(8) C(9) 1.391(4) yes
C(9) C(10) 1.401(5) yes
C(10) C(11) 1.393(6) yes
C(10) C(54) 1.533(6) yes
C(11) C(12) 1.389(4) yes
C(13) C(14) 1.397(4) yes
C(13) C(18) 1.394(4) yes
C(14) C(15) 1.385(4) yes
C(15) C(16) 1.395(4) yes
C(16) C(17) 1.387(5) yes
C(16) C(55) 1.537(4) yes
C(17) C(18) 1.396(4) yes
C(19) C(20) 1.399(5) yes
C(19) C(24) 1.396(5) yes
C(20) C(21) 1.395(4) yes
C(21) C(22) 1.377(6) yes
C(22) C(23) 1.400(5) yes
C(22) C(56) 1.533(5) yes
C(23) C(24) 1.386(4) yes
C(25) C(26) 1.493(4) yes
C(26) C(27) 1.339(7) yes
C(26) C(31) 1.314(9) yes
C(27) C(28) 1.406(8) yes
C(28) C(29) 1.33(1) yes
C(29) C(30) 1.30(1) yes
C(30) C(31) 1.405(9) yes
C(32) C(33) 1.507(4) yes
C(33) C(34) 1.340(5) yes
C(33) C(38) 1.335(6) yes
C(34) C(35) 1.405(7) yes
C(35) C(36) 1.295(9) yes
C(36) C(37) 1.345(8) yes
C(37) C(38) 1.394(7) yes
C(39) C(40) 1.516(5) yes
C(40) C(41) 1.347(7) yes
C(40) C(45) 1.366(5) yes
C(41) C(42) 1.390(7) yes
C(42) C(43) 1.359(8) yes
C(43) C(44) 1.334(10) yes
C(44) C(45) 1.398(8) yes
C(46) C(47) 1.499(4) yes
C(47) C(48) 1.368(7) yes
C(47) C(52) 1.388(5) yes
C(48) C(49) 1.385(5) yes
C(49) C(50) 1.378(7) yes
C(50) C(51) 1.360(8) yes
C(51) C(52) 1.384(6) yes
C(53) C(53A) 1.530(7) yes
C(53) C(53B) 1.504(6) yes
C(53) C(53C) 1.541(7) yes
C(54) C(54A) 1.44(1) yes
C(54) C(54B) 1.56(1) yes
C(54) C(54C) 1.44(1) yes
C(55) C(55A) 1.643(10) yes
C(55) C(55B) 1.414(9) yes
C(55) C(55C) 1.54(1) yes
C(55) C(55D) 1.63(1) yes
C(55) C(55E) 1.58(2) yes
C(55) C(55F) 1.35(1) yes
